data_7151200
loop_
_publ_author_name
'Wyatt, Paul'
'Hudson, Andrew'
'Charmant, Jonathan'
'Orpen, A. Guy'
'Phetmung, Hirihattaya'

_publ_section_title
;
 Synthesis and chemistry of enantiomerically pure
 10,11-dihydrodibenzo[b,f]thiepines.
;
_journal_issue 11
_journal_name_full 'Organic &amp; biomolecular chemistry'
_journal_page_first 2218
_journal_page_last 2232
_journal_paper_doi 10.1039/b516606c
_journal_volume 4
_journal_year 2006
_chemical_absolute_configuration ad
_chemical_formula_moiety 'C16 H14 F2 O2 S'
_chemical_formula_sum 'C16 H14 F2 O2 S'
_chemical_formula_weight 308.33
_space_group_IT_number 19
_symmetry_cell_setting orthorhombic
_symmetry_space_group_name_Hall 'P 2ac 2ab'
_symmetry_space_group_name_H-M 'P 21 21 21'
_atom_sites_solution_hydrogens geom
_atom_sites_solution_primary direct
_atom_sites_solution_secondary difmap
_audit_creation_method SHELXL-97
_cell_angle_alpha 90.00
_cell_angle_beta 90.00
_cell_angle_gamma 90.00
_cell_formula_units_Z 4
_cell_length_a 7.8387(15)
_cell_length_b 11.645(2)
_cell_length_c 15.4763(18)
_cell_measurement_reflns_used 7051
_cell_measurement_temperature 173(2)
_cell_measurement_theta_max 25
_cell_measurement_theta_min 3
_cell_volume 1412.7(4)
_computing_cell_refinement 'SAINT (Bruker, 1995)'
_computing_data_collection 'SMART (Bruker, 1995)'
_computing_data_reduction 'SAINT (Bruker, 1995)'
_computing_molecular_graphics 'SHELXTL (Bruker, 2001)'
_computing_publication_material 'SHELXTL (Bruker, 2001)'
_computing_structure_refinement 'SHELXTL (Bruker, 2001)'
_computing_structure_solution 'SHELXTL (Bruker, 2001)'
_diffrn_ambient_temperature 173(2)
_diffrn_detector_area_resol_mean 8.2
_diffrn_measured_fraction_theta_full 1.000
_diffrn_measured_fraction_theta_max 1.000
_diffrn_measurement_device_type 'CCD area detector'
_diffrn_measurement_method 'Frames, each covering 0.3 \% in \w'
_diffrn_radiation_monochromator graphite
_diffrn_radiation_source 'fine-focus sealed tube'
_diffrn_radiation_type MoK\a
_diffrn_radiation_wavelength 0.71073
_diffrn_reflns_av_R_equivalents 0.0336
_diffrn_reflns_av_sigmaI/netI 0.0254
_diffrn_reflns_limit_h_max 10
_diffrn_reflns_limit_h_min -8
_diffrn_reflns_limit_k_max 15
_diffrn_reflns_limit_k_min -15
_diffrn_reflns_limit_l_max 20
_diffrn_reflns_limit_l_min -16
_diffrn_reflns_number 9132
_diffrn_reflns_theta_full 27.48
_diffrn_reflns_theta_max 27.48
_diffrn_reflns_theta_min 2.19
_diffrn_standards_decay_% 0
_exptl_absorpt_coefficient_mu 0.253
_exptl_absorpt_correction_type none
_exptl_crystal_colour colourless
_exptl_crystal_density_diffrn 1.450
_exptl_crystal_density_method none
_exptl_crystal_description plate
_exptl_crystal_F_000 640
_exptl_crystal_size_max 0.40
_exptl_crystal_size_mid 0.30
_exptl_crystal_size_min 0.20
_refine_diff_density_max 0.227
_refine_diff_density_min -0.170
_refine_diff_density_rms 0.038
_refine_ls_abs_structure_details 'Flack H D (1983), Acta Cryst. A39, 876-881'
_refine_ls_abs_structure_Flack 0.02(6)
_refine_ls_extinction_coef 0.0074(14)
_refine_ls_extinction_expression Fc^*^=kFc[1+0.001xFc^2^\l^3^/sin(2\q)]^-1/4^
_refine_ls_extinction_method SHELXL
_refine_ls_goodness_of_fit_ref 1.092
_refine_ls_hydrogen_treatment constr
_refine_ls_matrix_type full
_refine_ls_number_parameters 194
_refine_ls_number_reflns 3223
_refine_ls_number_restraints 0
_refine_ls_restrained_S_all 1.092
_refine_ls_R_factor_all 0.0295
_refine_ls_R_factor_gt 0.0264
_refine_ls_shift/su_max 0.001
_refine_ls_shift/su_mean 0.000
_refine_ls_structure_factor_coef Fsqd
_refine_ls_weighting_details 'calc w=1/[\s^2^(Fo^2^)+(0.0327P)^2^+0.2496P] where P=(Fo^2^+2Fc^2^)/3'
_refine_ls_weighting_scheme calc
_refine_ls_wR_factor_gt 0.0644
_refine_ls_wR_factor_ref 0.0667
_reflns_number_gt 3041
_reflns_number_total 3223
_reflns_threshold_expression >2\s(I)
_cod_data_source_file b516606c.txt
_cod_data_source_block ah1
_cod_depositor_comments
;
The following automatic conversions were performed:
'_symmetry_cell_setting' value 'Orthorhombic' changed to 'orthorhombic'
according to '/home/saulius/struct/CIF-dictionaries/cif_core.dic'
dictionary named 'cif_core.dic' version 2.4.1 from 2010-06-29.

Automatic conversion script
Id: cif_fix_enum 1527 2010-12-29 10:47:43Z saulius 
;
_cod_database_code 7151200

loop_
_symmetry_equiv_pos_as_xyz
'x, y, z'
'-x+1/2, -y, z+1/2'
'-x, y+1/2, -z+1/2'
'x+1/2, -y+1/2, -z'

loop_
_atom_site_label
_atom_site_type_symbol
_atom_site_fract_x
_atom_site_fract_y
_atom_site_fract_z
_atom_site_U_iso_or_equiv
_atom_site_adp_type
_atom_site_occupancy
_atom_site_symmetry_multiplicity
_atom_site_calc_flag
_atom_site_refinement_flags
_atom_site_disorder_assembly
_atom_site_disorder_group
C1 C -0.02170(18) 0.01078(12) 0.61316(9) 0.0200(3) Uani 1 1 d . . .
C2 C -0.09615(19) 0.00272(14) 0.69511(10) 0.0252(3) Uani 1 1 d . . .
C3 C -0.1505(2) -0.09820(16) 0.73133(10) 0.0314(4) Uani 1 1 d . . .
H3 H -0.2011 -0.0993 0.7871 0.038 Uiso 1 1 calc R . .
C4 C -0.1298(2) -0.19828(15) 0.68458(11) 0.0324(4) Uani 1 1 d . . .
H4 H -0.1634 -0.2699 0.7085 0.039 Uiso 1 1 calc R . .
C5 C -0.0594(2) -0.19332(13) 0.60249(10) 0.0281(3) Uani 1 1 d . . .
H5 H -0.0458 -0.2627 0.5709 0.034 Uiso 1 1 calc R . .
C6 C -0.00767(17) -0.09021(12) 0.56443(9) 0.0213(3) Uani 1 1 d . . .
C7 C 0.04470(19) -0.10161(12) 0.46930(9) 0.0218(3) Uani 1 1 d . . .
H7 H 0.1253 -0.1679 0.4643 0.026 Uiso 1 1 calc R . .
C8 C 0.12627(18) 0.00190(12) 0.42466(9) 0.0218(3) Uani 1 1 d . . .
H8 H 0.0400 0.0648 0.4200 0.026 Uiso 1 1 calc R . .
C9 C 0.28093(19) 0.04621(12) 0.47307(9) 0.0208(3) Uani 1 1 d . . .
C10 C 0.4464(2) 0.01763(13) 0.44836(10) 0.0247(3) Uani 1 1 d . . .
H10 H 0.4642 -0.0305 0.3996 0.030 Uiso 1 1 calc R . .
C11 C 0.5857(2) 0.05894(14) 0.49446(11) 0.0294(3) Uani 1 1 d . . .
H11 H 0.6978 0.0379 0.4774 0.035 Uiso 1 1 calc R . .
C12 C 0.5627(2) 0.13048(13) 0.56509(10) 0.0286(3) Uani 1 1 d . . .
H12 H 0.6576 0.1595 0.5964 0.034 Uiso 1 1 calc R . .
C13 C 0.39758(19) 0.15831(12) 0.58867(9) 0.0236(3) Uani 1 1 d . . .
C14 C 0.25565(17) 0.11707(12) 0.54553(9) 0.0204(3) Uani 1 1 d . . .
C15 C -0.0947(2) -0.22727(17) 0.36775(11) 0.0377(4) Uani 1 1 d . . .
H15A H -0.2072 -0.2460 0.3441 0.057 Uiso 1 1 calc R . .
H15B H -0.0505 -0.2934 0.3999 0.057 Uiso 1 1 calc R . .
H15C H -0.0164 -0.2086 0.3204 0.057 Uiso 1 1 calc R . .
C16 C 0.1745(2) 0.05462(16) 0.27869(10) 0.0360(4) Uani 1 1 d . . .
H16A H 0.2101 0.0242 0.2225 0.054 Uiso 1 1 calc R . .
H16B H 0.2555 0.1136 0.2976 0.054 Uiso 1 1 calc R . .
H16C H 0.0605 0.0885 0.2735 0.054 Uiso 1 1 calc R . .
F1 F -0.11437(14) 0.10068(9) 0.74178(6) 0.0378(2) Uani 1 1 d . . .
F2 F 0.37523(13) 0.22890(9) 0.65741(6) 0.0338(2) Uani 1 1 d . . .
O1 O -0.10896(13) -0.13098(9) 0.42428(7) 0.0287(2) Uani 1 1 d . . .
O2 O 0.17060(15) -0.03601(10) 0.34037(7) 0.0285(3) Uani 1 1 d . . .
S1 S 0.04639(4) 0.15055(3) 0.58115(2) 0.02200(9) Uani 1 1 d . . .

loop_
_atom_site_aniso_label
_atom_site_aniso_U_11
_atom_site_aniso_U_22
_atom_site_aniso_U_33
_atom_site_aniso_U_23
_atom_site_aniso_U_13
_atom_site_aniso_U_12
C1 0.0169(6) 0.0220(7) 0.0213(6) 0.0020(5) -0.0008(5) -0.0013(5)
C2 0.0223(7) 0.0295(7) 0.0237(7) -0.0019(6) -0.0001(5) -0.0028(6)
C3 0.0282(8) 0.0433(9) 0.0228(8) 0.0054(7) 0.0007(6) -0.0092(7)
C4 0.0314(9) 0.0307(8) 0.0350(8) 0.0126(7) -0.0015(7) -0.0090(7)
C5 0.0285(8) 0.0228(7) 0.0330(8) 0.0027(6) -0.0031(6) -0.0035(6)
C6 0.0177(6) 0.0217(7) 0.0244(7) 0.0022(6) -0.0017(5) 0.0005(5)
C7 0.0197(7) 0.0205(6) 0.0251(7) -0.0032(5) -0.0007(6) 0.0008(6)
C8 0.0231(7) 0.0223(6) 0.0201(6) -0.0013(6) 0.0009(6) 0.0035(5)
C9 0.0222(7) 0.0188(6) 0.0213(7) 0.0043(5) 0.0034(5) 0.0012(6)
C10 0.0251(7) 0.0225(7) 0.0263(7) 0.0019(5) 0.0054(6) 0.0035(6)
C11 0.0210(7) 0.0310(8) 0.0362(8) 0.0055(7) 0.0045(6) 0.0066(6)
C12 0.0227(7) 0.0293(8) 0.0340(8) 0.0044(6) -0.0030(6) -0.0010(6)
C13 0.0274(7) 0.0207(6) 0.0228(7) 0.0016(6) 0.0012(6) -0.0010(6)
C14 0.0202(7) 0.0183(6) 0.0227(7) 0.0035(5) 0.0041(5) 0.0004(5)
C15 0.0381(10) 0.0378(9) 0.0372(9) -0.0160(8) -0.0005(7) -0.0079(8)
C16 0.0412(10) 0.0440(10) 0.0229(8) 0.0045(7) 0.0060(7) 0.0068(8)
F1 0.0456(6) 0.0388(5) 0.0289(5) -0.0099(4) 0.0143(4) -0.0093(5)
F2 0.0327(5) 0.0373(5) 0.0315(5) -0.0133(4) 0.0008(4) -0.0047(4)
O1 0.0227(5) 0.0339(6) 0.0293(5) -0.0121(5) -0.0022(4) -0.0004(4)
O2 0.0369(6) 0.0295(6) 0.0190(5) -0.0025(4) 0.0036(4) 0.0028(5)
S1 0.02167(17) 0.01819(15) 0.02613(17) -0.00037(14) 0.00593(14) 0.00154(13)

loop_
_atom_type_symbol
_atom_type_description
_atom_type_scat_dispersion_real
_atom_type_scat_dispersion_imag
_atom_type_scat_source
C C 0.0033 0.0016 'International Tables Vol C Tables 4.2.6.8 and 6.1.1.4'
H H 0.0000 0.0000 'International Tables Vol C Tables 4.2.6.8 and 6.1.1.4'
O O 0.0106 0.0060 'International Tables Vol C Tables 4.2.6.8 and 6.1.1.4'
F F 0.0171 0.0103 'International Tables Vol C Tables 4.2.6.8 and 6.1.1.4'
S S 0.1246 0.1234 'International Tables Vol C Tables 4.2.6.8 and 6.1.1.4'

loop_
_geom_angle_atom_site_label_1
_geom_angle_atom_site_label_2
_geom_angle_atom_site_label_3
_geom_angle
_geom_angle_site_symmetry_1
_geom_angle_site_symmetry_3
_geom_angle_publ_flag
C2 C1 C6 117.66(13) . . ?
C2 C1 S1 115.96(11) . . ?
C6 C1 S1 126.37(11) . . ?
F1 C2 C3 118.06(14) . . ?
F1 C2 C1 118.01(13) . . ?
C3 C2 C1 123.92(15) . . ?
C2 C3 C4 118.22(14) . . ?
C2 C3 H3 120.9 . . ?
C4 C3 H3 120.9 . . ?
C3 C4 C5 119.46(15) . . ?
C3 C4 H4 120.3 . . ?
C5 C4 H4 120.3 . . ?
C4 C5 C6 122.51(15) . . ?
C4 C5 H5 118.7 . . ?
C6 C5 H5 118.7 . . ?
C5 C6 C1 118.13(13) . . ?
C5 C6 C7 114.06(13) . . ?
C1 C6 C7 127.59(13) . . ?
O1 C7 C8 108.66(11) . . ?
O1 C7 C6 105.21(11) . . ?
C8 C7 C6 118.50(12) . . ?
O1 C7 H7 108.0 . . ?
C8 C7 H7 108.0 . . ?
C6 C7 H7 108.0 . . ?
O2 C8 C9 111.36(11) . . ?
O2 C8 C7 105.80(11) . . ?
C9 C8 C7 112.30(12) . . ?
O2 C8 H8 109.1 . . ?
C9 C8 H8 109.1 . . ?
C7 C8 H8 109.1 . . ?
C10 C9 C14 119.38(13) . . ?
C10 C9 C8 121.85(13) . . ?
C14 C9 C8 118.77(13) . . ?
C11 C10 C9 120.52(14) . . ?
C11 C10 H10 119.7 . . ?
C9 C10 H10 119.7 . . ?
C12 C11 C10 120.70(14) . . ?
C12 C11 H11 119.6 . . ?
C10 C11 H11 119.6 . . ?
C13 C12 C11 118.07(14) . . ?
C13 C12 H12 121.0 . . ?
C11 C12 H12 121.0 . . ?
F2 C13 C12 118.03(13) . . ?
F2 C13 C14 119.02(13) . . ?
C12 C13 C14 122.94(14) . . ?
C13 C14 C9 118.37(13) . . ?
C13 C14 S1 121.15(11) . . ?
C9 C14 S1 120.47(11) . . ?
O1 C15 H15A 109.5 . . ?
O1 C15 H15B 109.5 . . ?
H15A C15 H15B 109.5 . . ?
O1 C15 H15C 109.5 . . ?
H15A C15 H15C 109.5 . . ?
H15B C15 H15C 109.5 . . ?
O2 C16 H16A 109.5 . . ?
O2 C16 H16B 109.5 . . ?
H16A C16 H16B 109.5 . . ?
O2 C16 H16C 109.5 . . ?
H16A C16 H16C 109.5 . . ?
H16B C16 H16C 109.5 . . ?
C15 O1 C7 114.82(12) . . ?
C8 O2 C16 113.00(12) . . ?
C14 S1 C1 99.35(7) . . ?

loop_
_geom_bond_atom_site_label_1
_geom_bond_atom_site_label_2
_geom_bond_distance
_geom_bond_site_symmetry_2
_geom_bond_publ_flag
C1 C2 1.399(2) . ?
C1 C6 1.401(2) . ?
C1 S1 1.7831(15) . ?
C2 F1 1.3577(19) . ?
C2 C3 1.370(2) . ?
C3 C4 1.381(3) . ?
C3 H3 0.9500 . ?
C4 C5 1.386(2) . ?
C4 H4 0.9500 . ?
C5 C6 1.398(2) . ?
C5 H5 0.9500 . ?
C6 C7 1.534(2) . ?
C7 O1 1.4329(17) . ?
C7 C8 1.529(2) . ?
C7 H7 1.0000 . ?
C8 O2 1.4203(17) . ?
C8 C9 1.516(2) . ?
C8 H8 1.0000 . ?
C9 C10 1.393(2) . ?
C9 C14 1.406(2) . ?
C10 C11 1.390(2) . ?
C10 H10 0.9500 . ?
C11 C12 1.386(2) . ?
C11 H11 0.9500 . ?
C12 C13 1.383(2) . ?
C12 H12 0.9500 . ?
C13 F2 1.3558(17) . ?
C13 C14 1.384(2) . ?
C14 S1 1.7739(14) . ?
C15 O1 1.427(2) . ?
C15 H15A 0.9800 . ?
C15 H15B 0.9800 . ?
C15 H15C 0.9800 . ?
C16 O2 1.423(2) . ?
C16 H16A 0.9800 . ?
C16 H16B 0.9800 . ?
C16 H16C 0.9800 . ?

loop_
_geom_torsion_atom_site_label_1
_geom_torsion_atom_site_label_2
_geom_torsion_atom_site_label_3
_geom_torsion_atom_site_label_4
_geom_torsion
_geom_torsion_site_symmetry_1
_geom_torsion_site_symmetry_2
_geom_torsion_site_symmetry_3
_geom_torsion_site_symmetry_4
_geom_torsion_publ_flag
C6 C1 C2 F1 -178.26(13) . . . . ?
S1 C1 C2 F1 1.72(18) . . . . ?
C6 C1 C2 C3 2.3(2) . . . . ?
S1 C1 C2 C3 -177.75(13) . . . . ?
F1 C2 C3 C4 -179.02(14) . . . . ?
C1 C2 C3 C4 0.5(3) . . . . ?
C2 C3 C4 C5 -1.6(2) . . . . ?
C3 C4 C5 C6 0.0(2) . . . . ?
C4 C5 C6 C1 2.7(2) . . . . ?
C4 C5 C6 C7 -172.38(15) . . . . ?
C2 C1 C6 C5 -3.7(2) . . . . ?
S1 C1 C6 C5 176.31(11) . . . . ?
C2 C1 C6 C7 170.61(13) . . . . ?
S1 C1 C6 C7 -9.4(2) . . . . ?
C5 C6 C7 O1 66.53(15) . . . . ?
C1 C6 C7 O1 -107.98(15) . . . . ?
C5 C6 C7 C8 -171.81(13) . . . . ?
C1 C6 C7 C8 13.7(2) . . . . ?
O1 C7 C8 O2 -63.82(14) . . . . ?
C6 C7 C8 O2 176.28(12) . . . . ?
O1 C7 C8 C9 174.51(11) . . . . ?
C6 C7 C8 C9 54.61(17) . . . . ?
O2 C8 C9 C10 -19.30(19) . . . . ?
C7 C8 C9 C10 99.14(15) . . . . ?
O2 C8 C9 C14 161.45(12) . . . . ?
C7 C8 C9 C14 -80.11(16) . . . . ?
C14 C9 C10 C11 -0.3(2) . . . . ?
C8 C9 C10 C11 -179.52(14) . . . . ?
C9 C10 C11 C12 -0.9(2) . . . . ?
C10 C11 C12 C13 0.7(2) . . . . ?
C11 C12 C13 F2 -179.57(13) . . . . ?
C11 C12 C13 C14 0.7(2) . . . . ?
F2 C13 C14 C9 178.47(12) . . . . ?
C12 C13 C14 C9 -1.8(2) . . . . ?
F2 C13 C14 S1 -2.42(19) . . . . ?
C12 C13 C14 S1 177.32(12) . . . . ?
C10 C9 C14 C13 1.5(2) . . . . ?
C8 C9 C14 C13 -179.19(13) . . . . ?
C10 C9 C14 S1 -177.57(11) . . . . ?
C8 C9 C14 S1 1.70(18) . . . . ?
C8 C7 O1 C15 101.76(15) . . . . ?
C6 C7 O1 C15 -130.38(13) . . . . ?
C9 C8 O2 C16 -84.62(15) . . . . ?
C7 C8 O2 C16 153.10(13) . . . . ?
C13 C14 S1 C1 -113.71(12) . . . . ?
C9 C14 S1 C1 65.38(12) . . . . ?
C2 C1 S1 C14 130.95(12) . . . . ?
C6 C1 S1 C14 -49.06(14) . . . . ?

loop_
_cod_related_entry_id
_cod_related_entry_database
_cod_related_entry_code
1 ChemSpider 9089116
